data_2228282
loop_
_publ_author_name
'Wang, Yong'
'Fan, Kaiqing'
'Li, Chenghong'
'Ge, Changhua'

_publ_section_title
;
 4-Anilino-3-nitrobenzonitrile
;
_journal_coeditor_code DN2613
_journal_issue 12
_journal_name_full 'Acta Crystallographica Section E'
_journal_page_first o3288
_journal_paper_doi 10.1107/S1600536810043862
_journal_volume 66
_journal_year 2010
_chemical_formula_iupac 'C13 H9 N3 O2'
_chemical_formula_moiety 'C13 H9 N3 O2'
_chemical_formula_sum 'C13 H9 N3 O2'
_chemical_formula_weight 239.23
_chemical_name_systematic
;
4-Anilino-3-nitrobenzonitrile
;
_space_group_IT_number 14
_symmetry_cell_setting monoclinic
_symmetry_space_group_name_Hall '-P 2ybc'
_symmetry_space_group_name_H-M 'P 1 21/c 1'
_atom_sites_solution_hydrogens geom
_atom_sites_solution_primary direct
_atom_sites_solution_secondary difmap
_audit_creation_method SHELXL-97
_cell_angle_alpha 90.00
_cell_angle_beta 109.04(3)
_cell_angle_gamma 90.00
_cell_formula_units_Z 4
_cell_length_a 14.066(3)
_cell_length_b 7.4290(15)
_cell_length_c 11.652(2)
_cell_measurement_reflns_used 25
_cell_measurement_temperature 293(2)
_cell_measurement_theta_max 13
_cell_measurement_theta_min 9
_cell_volume 1151.0(4)
_computing_cell_refinement 'CAD-4 Software (Enraf--Nonius, 1989)'
_computing_data_collection 'CAD-4 Software (Enraf--Nonius, 1989)'
_computing_data_reduction 'XCAD4 (Harms & Wocadlo, 1995)'
_computing_molecular_graphics
;
ORTEPIII (Burnett & Johnson, 1996), ORTEP-3 for Windows (Farrugia,
1997) and
PLATON (Spek, 2009)
;
_computing_publication_material 'SHELXL97 (Sheldrick, 2008)'
_computing_structure_refinement 'SHELXL97 (Sheldrick, 2008)'
_computing_structure_solution 'SHELXS97 (Sheldrick, 2008)'
_diffrn_ambient_temperature 293(2)
_diffrn_measured_fraction_theta_full 1.000
_diffrn_measured_fraction_theta_max 1.000
_diffrn_measurement_device_type 'Enraf--Nonius CAD-4'
_diffrn_measurement_method \w/2\q
_diffrn_radiation_monochromator graphite
_diffrn_radiation_source 'fine-focus sealed tube'
_diffrn_radiation_type MoK\a
_diffrn_radiation_wavelength 0.71073
_diffrn_reflns_av_R_equivalents 0.0299
_diffrn_reflns_av_sigmaI/netI 0.0290
_diffrn_reflns_limit_h_max 15
_diffrn_reflns_limit_h_min -16
_diffrn_reflns_limit_k_max 8
_diffrn_reflns_limit_k_min -8
_diffrn_reflns_limit_l_max 13
_diffrn_reflns_limit_l_min 0
_diffrn_reflns_number 4199
_diffrn_reflns_theta_full 25.28
_diffrn_reflns_theta_max 25.28
_diffrn_reflns_theta_min 1.53
_diffrn_standards_decay_% 1
_diffrn_standards_interval_count 200
_diffrn_standards_interval_time 120
_diffrn_standards_number 3
_exptl_absorpt_coefficient_mu 0.097
_exptl_absorpt_correction_T_max 0.9904
_exptl_absorpt_correction_T_min 0.9715
_exptl_absorpt_correction_type psi-scan
_exptl_absorpt_process_details '(North <i>et al.</i>, 1968)'
_exptl_crystal_colour colourless
_exptl_crystal_density_diffrn 1.381
_exptl_crystal_density_method 'not measured'
_exptl_crystal_description block
_exptl_crystal_F_000 496
_exptl_crystal_size_max 0.30
_exptl_crystal_size_mid 0.30
_exptl_crystal_size_min 0.10
_refine_diff_density_max 0.194
_refine_diff_density_min -0.160
_refine_ls_extinction_method none
_refine_ls_goodness_of_fit_ref 1.041
_refine_ls_hydrogen_treatment constr
_refine_ls_matrix_type full
_refine_ls_number_parameters 163
_refine_ls_number_reflns 2082
_refine_ls_number_restraints 0
_refine_ls_restrained_S_all 1.041
_refine_ls_R_factor_all 0.0576
_refine_ls_R_factor_gt 0.0403
_refine_ls_shift/su_max 0.000
_refine_ls_shift/su_mean 0.000
_refine_ls_structure_factor_coef Fsqd
_refine_ls_weighting_details 'calc w=1/[\s^2^(Fo^2^)+(0.0511P)^2^+0.1451P] where P=(Fo^2^+2Fc^2^)/3'
_refine_ls_weighting_scheme calc
_refine_ls_wR_factor_gt 0.0978
_refine_ls_wR_factor_ref 0.1068
_reflns_number_gt 1546
_reflns_number_total 2082
_reflns_threshold_expression I>2\s(I)
_cod_data_source_file dn2613.cif
_cod_data_source_block I
_cod_original_sg_symbol_H-M 'P 21/c'
_cod_database_code 2228282
_cod_database_fobs_code 2228282

loop_
_symmetry_equiv_pos_as_xyz
'x, y, z'
'-x, y+1/2, -z+1/2'
'-x, -y, -z'
'x, -y-1/2, z-1/2'

loop_
_atom_site_type_symbol
_atom_site_label
_atom_site_fract_x
_atom_site_fract_y
_atom_site_fract_z
_atom_site_U_iso_or_equiv
_atom_site_adp_type
_atom_site_calc_flag
_atom_site_refinement_flags
_atom_site_occupancy
_atom_site_disorder_assembly
_atom_site_disorder_group
O O1 0.91767(8) 0.4271(2) 0.39718(10) 0.0665(4) Uani d . 1 . .
O O2 0.84253(9) 0.43363(19) 0.20463(10) 0.0659(4) Uani d . 1 . .
N N1 0.82164(10) 0.5168(2) 0.54802(11) 0.0545(4) Uani d . 1 . .
H H1 0.8774 0.4845 0.5388 0.065 Uiso calc R 1 . .
N N2 0.84229(10) 0.45587(19) 0.30832(11) 0.0485(4) Uani d . 1 . .
N N3 0.43509(11) 0.6904(2) 0.03546(14) 0.0699(5) Uani d . 1 . .
C C1 0.74708(13) 0.4539(2) 0.70743(15) 0.0570(5) Uani d . 1 . .
H H1B 0.6921 0.3979 0.6517 0.068 Uiso calc R 1 . .
C C2 0.75504(15) 0.4625(3) 0.82822(17) 0.0669(5) Uani d . 1 . .
H H2A 0.7042 0.4143 0.8535 0.080 Uiso calc R 1 . .
C C3 0.83667(16) 0.5411(3) 0.91186(16) 0.0695(6) Uani d . 1 . .
H H3A 0.8414 0.5451 0.9933 0.083 Uiso calc R 1 . .
C C4 0.91129(15) 0.6136(3) 0.87473(16) 0.0656(5) Uani d . 1 . .
H H4A 0.9671 0.6659 0.9314 0.079 Uiso calc R 1 . .
C C5 0.90432(12) 0.6097(3) 0.75389(14) 0.0537(4) Uani d . 1 . .
H H5A 0.9548 0.6605 0.7290 0.064 Uiso calc R 1 . .
C C6 0.82202(11) 0.5299(2) 0.67003(13) 0.0463(4) Uani d . 1 . .
C C7 0.74482(11) 0.5487(2) 0.44502(13) 0.0438(4) Uani d . 1 . .
C C8 0.65218(12) 0.6207(2) 0.44808(14) 0.0489(4) Uani d . 1 . .
H H8A 0.6447 0.6444 0.5230 0.059 Uiso calc R 1 . .
C C9 0.57426(12) 0.6561(2) 0.34586(14) 0.0506(4) Uani d . 1 . .
H H9A 0.5150 0.7039 0.3520 0.061 Uiso calc R 1 . .
C C10 0.58206(11) 0.6214(2) 0.23110(14) 0.0461(4) Uani d . 1 . .
C C11 0.67092(11) 0.5533(2) 0.22313(13) 0.0455(4) Uani d . 1 . .
H H11A 0.6771 0.5300 0.1474 0.055 Uiso calc R 1 . .
C C12 0.75095(11) 0.5196(2) 0.32739(13) 0.0432(4) Uani d . 1 . .
C C13 0.49993(12) 0.6596(2) 0.12224(15) 0.0524(4) Uani d . 1 . .

loop_
_atom_site_aniso_label
_atom_site_aniso_U_11
_atom_site_aniso_U_22
_atom_site_aniso_U_33
_atom_site_aniso_U_12
_atom_site_aniso_U_13
_atom_site_aniso_U_23
O1 0.0436(7) 0.1033(11) 0.0496(7) 0.0174(7) 0.0112(5) -0.0019(6)
O2 0.0553(7) 0.1003(11) 0.0471(7) 0.0071(7) 0.0237(6) -0.0053(6)
N1 0.0437(7) 0.0796(11) 0.0403(7) 0.0117(7) 0.0140(6) 0.0013(7)
N2 0.0431(7) 0.0617(9) 0.0421(7) 0.0019(7) 0.0157(6) -0.0028(6)
N3 0.0545(9) 0.0920(13) 0.0557(9) 0.0140(9) 0.0076(8) 0.0037(9)
C1 0.0556(10) 0.0621(11) 0.0535(10) -0.0002(9) 0.0182(8) 0.0053(9)
C2 0.0700(12) 0.0752(13) 0.0661(12) 0.0131(11) 0.0369(10) 0.0185(10)
C3 0.0884(15) 0.0803(14) 0.0438(10) 0.0311(12) 0.0268(10) 0.0111(9)
C4 0.0634(11) 0.0753(13) 0.0466(10) 0.0174(10) 0.0022(9) -0.0035(9)
C5 0.0428(9) 0.0686(11) 0.0476(9) 0.0092(8) 0.0120(7) 0.0026(8)
C6 0.0449(8) 0.0540(10) 0.0394(8) 0.0119(8) 0.0130(7) 0.0038(7)
C7 0.0430(8) 0.0468(9) 0.0418(8) -0.0007(7) 0.0140(7) -0.0001(7)
C8 0.0485(9) 0.0578(10) 0.0431(9) 0.0042(8) 0.0189(7) -0.0009(8)
C9 0.0431(9) 0.0561(10) 0.0543(10) 0.0058(8) 0.0181(8) 0.0022(8)
C10 0.0395(8) 0.0509(10) 0.0450(9) -0.0007(7) 0.0102(7) 0.0020(7)
C11 0.0461(9) 0.0509(10) 0.0394(8) -0.0027(7) 0.0140(7) -0.0013(7)
C12 0.0389(8) 0.0472(9) 0.0442(8) 0.0013(7) 0.0144(7) -0.0013(7)
C13 0.0449(9) 0.0615(11) 0.0502(9) 0.0041(8) 0.0148(8) 0.0021(8)

loop_
_atom_type_symbol
_atom_type_description
_atom_type_scat_dispersion_real
_atom_type_scat_dispersion_imag
_atom_type_scat_source
C C 0.0033 0.0016 'International Tables Vol C Tables 4.2.6.8 and 6.1.1.4'
H H 0.0000 0.0000 'International Tables Vol C Tables 4.2.6.8 and 6.1.1.4'
N N 0.0061 0.0033 'International Tables Vol C Tables 4.2.6.8 and 6.1.1.4'
O O 0.0106 0.0060 'International Tables Vol C Tables 4.2.6.8 and 6.1.1.4'

loop_
_geom_angle_atom_site_label_1
_geom_angle_atom_site_label_2
_geom_angle_atom_site_label_3
_geom_angle_site_symmetry_1
_geom_angle_site_symmetry_3
_geom_angle
_geom_angle_publ_flag
C7 N1 C6 . . 128.16(14) ?
C7 N1 H1 . . 115.9 ?
C6 N1 H1 . . 115.9 ?
O2 N2 O1 . . 121.83(13) ?
O2 N2 C12 . . 118.93(13) ?
O1 N2 C12 . . 119.24(13) ?
C2 C1 C6 . . 119.09(17) ?
C2 C1 H1B . . 120.5 ?
C6 C1 H1B . . 120.5 ?
C3 C2 C1 . . 121.11(18) ?
C3 C2 H2A . . 119.4 ?
C1 C2 H2A . . 119.4 ?
C4 C3 C2 . . 119.57(17) ?
C4 C3 H3A . . 120.2 ?
C2 C3 H3A . . 120.2 ?
C3 C4 C5 . . 120.51(18) ?
C3 C4 H4A . . 119.7 ?
C5 C4 H4A . . 119.7 ?
C4 C5 C6 . . 119.68(18) ?
C4 C5 H5A . . 120.2 ?
C6 C5 H5A . . 120.2 ?
C5 C6 C1 . . 120.02(15) ?
C5 C6 N1 . . 117.71(15) ?
C1 C6 N1 . . 122.08(15) ?
N1 C7 C12 . . 123.37(14) ?
N1 C7 C8 . . 121.29(14) ?
C12 C7 C8 . . 115.30(14) ?
C9 C8 C7 . . 122.46(15) ?
C9 C8 H8A . . 118.8 ?
C7 C8 H8A . . 118.8 ?
C8 C9 C10 . . 120.70(15) ?
C8 C9 H9A . . 119.7 ?
C10 C9 H9A . . 119.7 ?
C11 C10 C9 . . 119.11(14) ?
C11 C10 C13 . . 119.86(15) ?
C9 C10 C13 . . 121.01(15) ?
C10 C11 C12 . . 120.19(15) ?
C10 C11 H11A . . 119.9 ?
C12 C11 H11A . . 119.9 ?
C11 C12 C7 . . 122.20(14) ?
C11 C12 N2 . . 115.57(13) ?
C7 C12 N2 . . 122.22(13) ?
N3 C13 C10 . . 179.6(2) ?

loop_
_geom_bond_atom_site_label_1
_geom_bond_atom_site_label_2
_geom_bond_site_symmetry_2
_geom_bond_distance
_geom_bond_publ_flag
O1 N2 . 1.2352(16) ?
O2 N2 . 1.2206(16) ?
N1 C7 . 1.3483(18) ?
N1 C6 . 1.4232(19) ?
N1 H1 . 0.8600 ?
N2 C12 . 1.4529(19) ?
N3 C13 . 1.142(2) ?
C1 C2 . 1.377(2) ?
C1 C6 . 1.385(2) ?
C1 H1B . 0.9300 ?
C2 C3 . 1.371(3) ?
C2 H2A . 0.9300 ?
C3 C4 . 1.369(3) ?
C3 H3A . 0.9300 ?
C4 C5 . 1.379(2) ?
C4 H4A . 0.9300 ?
C5 C6 . 1.382(2) ?
C5 H5A . 0.9300 ?
C7 C12 . 1.418(2) ?
C7 C8 . 1.420(2) ?
C8 C9 . 1.356(2) ?
C8 H8A . 0.9300 ?
C9 C10 . 1.401(2) ?
C9 H9A . 0.9300 ?
C10 C11 . 1.379(2) ?
C10 C13 . 1.438(2) ?
C11 C12 . 1.383(2) ?
C11 H11A . 0.9300 ?

loop_
_geom_hbond_atom_site_label_D
_geom_hbond_atom_site_label_H
_geom_hbond_atom_site_label_A
_geom_hbond_site_symmetry_A
_geom_hbond_distance_DH
_geom_hbond_distance_HA
_geom_hbond_distance_DA
_geom_hbond_angle_DHA
N1 H1 O1 . 0.86 1.96 2.6280(18) 133.8
C3 H3A O2 1_556 0.93 2.59 3.478(2) 159.2

loop_
_geom_torsion_atom_site_label_1
_geom_torsion_atom_site_label_2
_geom_torsion_atom_site_label_3
_geom_torsion_atom_site_label_4
_geom_torsion_site_symmetry_1
_geom_torsion_site_symmetry_2
_geom_torsion_site_symmetry_3
_geom_torsion_site_symmetry_4
_geom_torsion
_geom_torsion_publ_flag
C6 C1 C2 C3 . . . . -1.5(3) ?
C1 C2 C3 C4 . . . . 0.5(3) ?
C2 C3 C4 C5 . . . . 0.7(3) ?
C3 C4 C5 C6 . . . . -0.8(3) ?
C4 C5 C6 C1 . . . . -0.1(3) ?
C4 C5 C6 N1 . . . . -175.33(16) ?
C2 C1 C6 C5 . . . . 1.3(3) ?
C2 C1 C6 N1 . . . . 176.26(16) ?
C7 N1 C6 C5 . . . . -137.13(18) ?
C7 N1 C6 C1 . . . . 47.8(3) ?
C6 N1 C7 C12 . . . . -175.60(16) ?
C6 N1 C7 C8 . . . . 6.6(3) ?
N1 C7 C8 C9 . . . . 179.15(16) ?
C12 C7 C8 C9 . . . . 1.2(2) ?
C7 C8 C9 C10 . . . . 0.4(3) ?
C8 C9 C10 C11 . . . . -1.1(3) ?
C8 C9 C10 C13 . . . . -179.63(16) ?
C9 C10 C11 C12 . . . . 0.1(2) ?
C13 C10 C11 C12 . . . . 178.70(15) ?
C10 C11 C12 C7 . . . . 1.5(2) ?
C10 C11 C12 N2 . . . . -177.32(14) ?
N1 C7 C12 C11 . . . . 179.94(15) ?
C8 C7 C12 C11 . . . . -2.1(2) ?
N1 C7 C12 N2 . . . . -1.3(2) ?
C8 C7 C12 N2 . . . . 176.63(15) ?
O2 N2 C12 C11 . . . . -1.2(2) ?
O1 N2 C12 C11 . . . . 178.27(15) ?
O2 N2 C12 C7 . . . . 180.00(15) ?
O1 N2 C12 C7 . . . . -0.6(2) ?

loop_
_cod_related_entry_id
_cod_related_entry_database
_cod_related_entry_code
1 ChemSpider 2371778
